data_4119430
loop_
_publ_author_name
'Oscar Tutusaus'
'Chengbao Ni'
'Nathaniel K. Szymczak'

_publ_section_title
;
 A Transition Metal Lewis Acid/Base Triad System for Cooperative Substrate
 Binding
;
_journal_name_full 'Journal of the American Chemical Society'
_journal_page_first 3403
_journal_page_last 3406
_journal_paper_doi 10.1021/ja400962h
_journal_volume 135
_journal_year 2013
_chemical_formula_moiety 'C25 H29 B Cl3 N4 O3 V, 2 (C H2 Cl2)'
_chemical_formula_sum 'C27 H33 B Cl7 N4 O3 V'
_chemical_formula_weight 771.47
_chemical_name_systematic
; 
 ? 
;
_space_group_IT_number 14
_symmetry_cell_setting monoclinic
_symmetry_space_group_name_Hall '-P 2ybc'
_symmetry_space_group_name_H-M 'P 1 21/c 1'
_atom_sites_solution_hydrogens geom
_atom_sites_solution_primary direct
_atom_sites_solution_secondary difmap
_audit_creation_method SHELXL-97
_cell_angle_alpha 90.00
_cell_angle_beta 106.010(7)
_cell_angle_gamma 90.00
_cell_formula_units_Z 4
_cell_length_a 16.0168(15)
_cell_length_b 15.2431(13)
_cell_length_c 14.3426(13)
_cell_measurement_reflns_used 6035
_cell_measurement_temperature 85(2)
_cell_measurement_theta_max 45.60
_cell_measurement_theta_min 2.90
_cell_volume 3365.9(5)
_computing_structure_refinement 'SHELXL-97 (Sheldrick, 1997)'
_computing_structure_solution 'SHELXS-97 (Sheldrick, 1990)'
_diffrn_ambient_temperature 85
_diffrn_measured_fraction_theta_full 0.997
_diffrn_measured_fraction_theta_max 0.997
_diffrn_measurement_device_type 'Rigaku Saturn70 CCD'
_diffrn_measurement_method \w
_diffrn_radiation_monochromator graphite
_diffrn_radiation_source 'fine-focus sealed tube'
_diffrn_radiation_type 'Cu K\a'
_diffrn_radiation_wavelength 1.54187
_diffrn_reflns_av_R_equivalents 0.0654
_diffrn_reflns_av_sigmaI/netI 0.0623
_diffrn_reflns_limit_h_max 14
_diffrn_reflns_limit_h_min -14
_diffrn_reflns_limit_k_max 13
_diffrn_reflns_limit_k_min -14
_diffrn_reflns_limit_l_max 12
_diffrn_reflns_limit_l_min -13
_diffrn_reflns_number 10223
_diffrn_reflns_theta_full 19.21
_diffrn_reflns_theta_max 19.21
_diffrn_reflns_theta_min 1.32
_exptl_absorpt_coefficient_mu 7.88
_exptl_absorpt_correction_T_max 0.907
_exptl_absorpt_correction_T_min 0.535
_exptl_absorpt_correction_type multi-scan
_exptl_absorpt_process_details 'Jacobson, R. (1998) Private communication'
_exptl_crystal_colour orange
_exptl_crystal_density_diffrn 1.522
_exptl_crystal_description plate
_exptl_crystal_F_000 1576
_exptl_crystal_size_max 0.12
_exptl_crystal_size_mid 0.07
_exptl_crystal_size_min 0.02
_refine_diff_density_max 0.463
_refine_diff_density_min -0.393
_refine_diff_density_rms 0.069
_refine_ls_extinction_method none
_refine_ls_goodness_of_fit_ref 1.064
_refine_ls_hydrogen_treatment constr
_refine_ls_matrix_type full
_refine_ls_number_parameters 496
_refine_ls_number_reflns 2783
_refine_ls_number_restraints 100
_refine_ls_restrained_S_all 1.086
_refine_ls_R_factor_all 0.0608
_refine_ls_R_factor_gt 0.0505
_refine_ls_shift/su_max 0.000
_refine_ls_shift/su_mean 0.000
_refine_ls_structure_factor_coef Fsqd
_refine_ls_weighting_details 'calc w=1/[\s^2^(Fo^2^)+(0.0358P)^2^+13.0979P] where P=(Fo^2^+2Fc^2^)/3'
_refine_ls_weighting_scheme calc
_refine_ls_wR_factor_gt 0.1164
_refine_ls_wR_factor_ref 0.1227
_reflns_number_gt 2366
_reflns_number_total 2783
_reflns_threshold_expression >2sigma(I)
_cod_data_source_file ja400962h_si_004.cif
_cod_data_source_block p21c
_cod_original_sg_symbol_H-M 'P 21/c'
_cod_database_code 4119430

loop_
_symmetry_equiv_pos_as_xyz
'x, y, z'
'-x, y+1/2, -z+1/2'
'-x, -y, -z'
'x, -y-1/2, z-1/2'

loop_
_atom_site_label
_atom_site_type_symbol
_atom_site_fract_x
_atom_site_fract_y
_atom_site_fract_z
_atom_site_U_iso_or_equiv
_atom_site_adp_type
_atom_site_occupancy
_atom_site_symmetry_multiplicity
_atom_site_calc_flag
_atom_site_refinement_flags
_atom_site_disorder_assembly
_atom_site_disorder_group
V1 V 0.63737(7) 1.10485(7) -0.75577(8) 0.0283(4) Uani 1 1 d . . .
Cl1 Cl 0.76331(12) 1.04537(12) -0.65988(14) 0.0503(6) Uani 1 1 d . . .
Cl2 Cl 0.69699(10) 1.12837(11) -0.88538(12) 0.0313(5) Uani 1 1 d . . .
Cl3 Cl 0.57089(10) 1.09390(10) -0.62824(12) 0.0317(5) Uani 1 1 d . . .
Cl4 Cl 0.81808(12) 1.00127(13) -0.35361(15) 0.0611(7) Uani 1 1 d . . .
Cl5 Cl 0.66174(12) 0.89493(11) -0.40639(14) 0.0463(6) Uani 1 1 d . . .
C27 C 0.1105(10) 0.9600(17) -1.1005(14) 0.051(6) Uani 0.50 1 d PDU A 1
H27A H 0.1358 0.9922 -1.1442 0.061 Uiso 0.50 1 calc PR A 1
H27B H 0.1287 0.8993 -1.1003 0.061 Uiso 0.50 1 calc PR A 1
Cl6 Cl -0.0027(3) 0.9653(4) -1.1434(4) 0.0585(16) Uani 0.50 1 d PD A 1
Cl7 Cl 0.1505(4) 1.0040(4) -0.9810(4) 0.071(2) Uani 0.50 1 d PD A 1
C27A C 0.1039(13) 0.9490(19) -1.1366(17) 0.082(9) Uani 0.50 1 d PDU B 2
H27C H 0.1394 0.9700 -1.1768 0.098 Uiso 0.50 1 calc PR B 2
H27D H 0.1284 0.8938 -1.1078 0.098 Uiso 0.50 1 calc PR B 2
Cl6A Cl 0.0024(5) 0.9305(5) -1.2075(8) 0.152(4) Uani 0.50 1 d PD B 2
Cl7A Cl 0.1092(6) 1.0273(5) -1.0409(7) 0.127(3) Uani 0.50 1 d PD B 2
O2 O 0.7660(3) 0.8481(3) -0.6307(3) 0.0412(13) Uani 1 1 d D . .
O3 O 0.8139(3) 0.8909(3) -0.7601(3) 0.0350(13) Uani 1 1 d D . .
N2 N 0.6081(4) 1.2411(4) -0.7682(4) 0.0296(15) Uani 1 1 d . C .
N3 N 0.5115(3) 1.1177(4) -0.8501(3) 0.0235(14) Uani 1 1 d . . .
N4 N 0.5999(3) 0.9730(4) -0.8044(4) 0.0281(14) Uani 1 1 d . C .
B1 B 0.7478(6) 0.8959(6) -0.7169(6) 0.041(2) Uani 1 1 d . C .
N1 N 0.7389(9) 1.2481(11) -0.6712(8) 0.023(5) Uani 0.59 1 d PD C 1
O1 O 0.8999(15) 1.253(2) -0.5266(13) 0.072(9) Uani 0.59 1 d PD C 1
C1 C 0.8977(7) 1.2302(8) -0.6231(8) 0.031(3) Uani 0.59 1 d PDU C 1
H1A H 0.8922 1.1671 -0.6316 0.037 Uiso 0.59 1 calc PR C 1
H1B H 0.9509 1.2488 -0.6372 0.037 Uiso 0.59 1 calc PR C 1
C2 C 0.8215(8) 1.2751(8) -0.6893(8) 0.029(3) Uani 0.59 1 d PD C 1
H2A H 0.8283 1.3381 -0.6806 0.035 Uiso 0.59 1 calc PR C 1
H2B H 0.8196 1.2617 -0.7560 0.035 Uiso 0.59 1 calc PR C 1
N1A N 0.7545(10) 1.2809(16) -0.6655(11) 0.033(9) Uani 0.41 1 d PD C 2
O1A O 0.900(2) 1.272(3) -0.4937(17) 0.061(9) Uani 0.41 1 d PD C 2
C1A C 0.9117(11) 1.3061(16) -0.5807(15) 0.078(8) Uani 0.41 1 d PDU C 2
H1AA H 0.9339 1.2600 -0.6140 0.094 Uiso 0.41 1 calc PR C 2
H1AB H 0.9551 1.3522 -0.5649 0.094 Uiso 0.41 1 calc PR C 2
C2A C 0.8281(10) 1.3436(15) -0.6503(15) 0.067(6) Uani 0.41 1 d PDU C 2
H2AA H 0.8129 1.3980 -0.6239 0.081 Uiso 0.41 1 calc PR C 2
H2AB H 0.8387 1.3568 -0.7123 0.081 Uiso 0.41 1 calc PR C 2
C3 C 0.7455(4) 1.2606(5) -0.5676(5) 0.041(2) Uani 1 1 d D . .
H3A H 0.6949 1.2350 -0.5535 0.049 Uiso 1 1 calc R C 1
H3B H 0.7458 1.3229 -0.5537 0.049 Uiso 1 1 calc R C 1
C4 C 0.8257(5) 1.2195(5) -0.5036(5) 0.048(2) Uani 1 1 d D C .
H4A H 0.8294 1.2318 -0.4362 0.057 Uiso 1 1 calc R D 1
H4B H 0.8232 1.1564 -0.5125 0.057 Uiso 1 1 calc R D 1
C5 C 0.6703(5) 1.3009(5) -0.7299(5) 0.0323(18) Uani 1 1 d D . .
C6 C 0.6588(5) 1.3889(5) -0.7512(5) 0.037(2) Uani 1 1 d . C .
H6A H 0.7029 1.4291 -0.7259 0.044 Uiso 1 1 calc R . .
C7 C 0.5801(5) 1.4157(5) -0.8109(5) 0.038(2) Uani 1 1 d . . .
H7A H 0.5702 1.4749 -0.8254 0.046 Uiso 1 1 calc R C .
C8 C 0.5159(4) 1.3553(5) -0.8492(5) 0.0341(19) Uani 1 1 d . C .
H8A H 0.4627 1.3734 -0.8894 0.041 Uiso 1 1 calc R . .
C9 C 0.5314(5) 1.2690(5) -0.8275(5) 0.0280(18) Uani 1 1 d . . .
C10 C 0.4723(5) 1.1971(5) -0.8681(5) 0.0265(17) Uani 1 1 d . C .
C11 C 0.3868(4) 1.2050(5) -0.9219(5) 0.0328(18) Uani 1 1 d . . .
H11 H 0.3597 1.2595 -0.9316 0.039 Uiso 1 1 calc R C .
C12 C 0.3422(4) 1.1298(5) -0.9611(5) 0.0345(19) Uani 1 1 d . C .
H12A H 0.2849 1.1339 -0.9988 0.041 Uiso 1 1 calc R . .
C13 C 0.3816(4) 1.0499(5) -0.9450(5) 0.0329(19) Uani 1 1 d . . .
H13A H 0.3520 0.9994 -0.9717 0.040 Uiso 1 1 calc R C .
C14 C 0.4672(4) 1.0454(5) -0.8877(5) 0.0255(17) Uani 1 1 d . C .
C15 C 0.5164(4) 0.9632(5) -0.8645(5) 0.0253(17) Uani 1 1 d . . .
C16 C 0.4829(4) 0.8827(5) -0.9004(5) 0.0306(18) Uani 1 1 d . C .
H16A H 0.4271 0.8787 -0.9419 0.037 Uiso 1 1 calc R . .
C17 C 0.5326(4) 0.8086(5) -0.8745(5) 0.0291(18) Uani 1 1 d . . .
H17A H 0.5111 0.7537 -0.8974 0.035 Uiso 1 1 calc R C .
C18 C 0.6155(4) 0.8180(5) -0.8136(5) 0.0280(18) Uani 1 1 d . C .
H18A H 0.6496 0.7682 -0.7946 0.034 Uiso 1 1 calc R . .
C19 C 0.6492(4) 0.8990(5) -0.7801(5) 0.0272(18) Uani 1 1 d . . .
C20 C 0.8557(5) 0.8174(5) -0.6102(6) 0.065(3) Uani 0.73 1 d PD E 1
C21 C 0.8779(7) 0.8281(8) -0.7042(8) 0.047(4) Uani 0.73 1 d PD E 1
C22 C 0.9108(7) 0.8897(8) -0.5336(8) 0.068(4) Uani 0.73 1 d PD E 1
H22A H 0.9030 0.9467 -0.5632 0.102 Uiso 0.73 1 calc PR E 1
H22B H 0.9713 0.8745 -0.5160 0.102 Uiso 0.73 1 calc PR E 1
H22C H 0.8905 0.8904 -0.4766 0.102 Uiso 0.73 1 calc PR E 1
C23 C 0.8710(8) 0.7333(9) -0.5563(10) 0.073(4) Uani 0.73 1 d PD E 1
H23A H 0.8417 0.6868 -0.5977 0.109 Uiso 0.73 1 calc PR E 1
H23B H 0.8489 0.7373 -0.5006 0.109 Uiso 0.73 1 calc PR E 1
H23C H 0.9321 0.7213 -0.5356 0.109 Uiso 0.73 1 calc PR E 1
C24 C 0.9686(7) 0.8573(10) -0.7025(10) 0.062(4) Uani 0.73 1 d PD E 1
H24A H 0.9806 0.9130 -0.6704 0.093 Uiso 0.73 1 calc PR E 1
H24B H 0.9727 0.8628 -0.7678 0.093 Uiso 0.73 1 calc PR E 1
H24C H 1.0099 0.8147 -0.6683 0.093 Uiso 0.73 1 calc PR E 1
C25 C 0.8599(8) 0.7397(8) -0.7592(9) 0.086(4) Uani 0.73 1 d PD E 1
H25A H 0.8024 0.7200 -0.7615 0.129 Uiso 0.73 1 calc PR E 1
H25B H 0.9015 0.6969 -0.7261 0.129 Uiso 0.73 1 calc PR E 1
H25C H 0.8644 0.7474 -0.8240 0.129 Uiso 0.73 1 calc PR E 1
C20A C 0.8557(5) 0.8174(5) -0.6102(6) 0.065(3) Uani 0.27 1 d PDU E 2
C21A C 0.8911(12) 0.8593(16) -0.6875(13) 0.029(8) Uani 0.27 1 d PDU E 2
C22A C 0.8866(18) 0.795(2) -0.5071(15) 0.047(7) Uani 0.27 1 d PDU E 2
H22D H 0.9033 0.8480 -0.4700 0.070 Uiso 0.27 1 calc PR E 2
H22E H 0.9358 0.7569 -0.4966 0.070 Uiso 0.27 1 calc PR E 2
H22F H 0.8411 0.7666 -0.4872 0.070 Uiso 0.27 1 calc PR E 2
C23A C 0.8232(15) 0.7196(13) -0.6685(19) 0.038(7) Uani 0.27 1 d PDU E 2
H23D H 0.7986 0.6830 -0.6285 0.056 Uiso 0.27 1 calc PR E 2
H23E H 0.8724 0.6907 -0.6806 0.056 Uiso 0.27 1 calc PR E 2
H23F H 0.7805 0.7306 -0.7289 0.056 Uiso 0.27 1 calc PR E 2
C24A C 0.9432(14) 0.9339(14) -0.6298(17) 0.028(6) Uani 0.27 1 d PDU E 2
H24D H 0.9098 0.9620 -0.5922 0.042 Uiso 0.27 1 calc PR E 2
H24E H 0.9569 0.9757 -0.6734 0.042 Uiso 0.27 1 calc PR E 2
H24F H 0.9960 0.9112 -0.5873 0.042 Uiso 0.27 1 calc PR E 2
C25A C 0.9448(19) 0.8085(18) -0.743(2) 0.032(8) Uani 0.27 1 d PDU E 2
H25D H 0.9100 0.7624 -0.7799 0.048 Uiso 0.27 1 calc PR E 2
H25E H 0.9948 0.7836 -0.6976 0.048 Uiso 0.27 1 calc PR E 2
H25F H 0.9631 0.8476 -0.7858 0.048 Uiso 0.27 1 calc PR E 2
C26 C 0.7233(4) 0.9738(5) -0.4461(5) 0.049(2) Uani 1 1 d . . .
H26A H 0.6885 1.0261 -0.4662 0.059 Uiso 1 1 calc R . .
H26B H 0.7396 0.9514 -0.5019 0.059 Uiso 1 1 calc R . .

loop_
_atom_site_aniso_label
_atom_site_aniso_U_11
_atom_site_aniso_U_22
_atom_site_aniso_U_33
_atom_site_aniso_U_23
_atom_site_aniso_U_13
_atom_site_aniso_U_12
V1 0.0189(7) 0.0348(8) 0.0259(8) -0.0001(5) -0.0029(6) -0.0007(5)
Cl1 0.0431(13) 0.0484(13) 0.0493(14) -0.0024(10) -0.0042(10) 0.0122(10)
Cl2 0.0214(10) 0.0417(11) 0.0281(11) -0.0018(8) 0.0023(8) 0.0004(8)
Cl3 0.0261(11) 0.0395(11) 0.0261(11) 0.0042(8) 0.0014(8) -0.0036(8)
Cl4 0.0397(13) 0.0680(15) 0.0644(16) 0.0024(11) -0.0043(11) -0.0105(11)
Cl5 0.0446(13) 0.0438(12) 0.0460(13) -0.0057(9) 0.0047(10) -0.0064(9)
C27 0.045(9) 0.046(10) 0.063(11) -0.002(9) 0.015(8) -0.001(7)
Cl6 0.025(3) 0.068(4) 0.080(4) 0.015(3) 0.010(3) -0.001(2)
Cl7 0.059(4) 0.071(4) 0.068(4) -0.006(3) -0.008(3) -0.029(3)
C27A 0.080(12) 0.082(12) 0.086(12) 0.004(9) 0.025(9) 0.031(9)
Cl6A 0.092(5) 0.097(6) 0.244(12) 0.052(7) 0.009(7) -0.037(5)
Cl7A 0.170(9) 0.082(5) 0.176(9) 0.001(6) 0.124(8) -0.009(5)
O2 0.022(3) 0.067(3) 0.032(3) 0.007(3) 0.003(2) 0.001(3)
O3 0.022(3) 0.049(3) 0.029(3) 0.003(2) -0.001(3) 0.004(2)
N2 0.038(4) 0.030(4) 0.025(4) 0.002(3) 0.015(3) 0.006(4)
N3 0.021(3) 0.034(4) 0.015(3) -0.007(3) 0.005(3) -0.009(4)
N4 0.020(4) 0.041(4) 0.022(4) 0.000(3) 0.004(3) -0.007(3)
B1 0.027(6) 0.072(7) 0.022(6) 0.000(5) 0.003(5) -0.008(5)
N1 0.018(8) 0.035(12) 0.018(9) 0.008(6) 0.006(6) 0.002(7)
O1 0.016(8) 0.149(19) 0.043(13) 0.036(13) -0.003(9) -0.007(9)
C1 0.031(7) 0.049(7) 0.014(7) 0.004(5) 0.006(6) 0.004(6)
C2 0.017(8) 0.034(9) 0.031(9) -0.004(6) -0.001(7) 0.011(7)
N1A 0.029(18) 0.026(17) 0.038(14) -0.002(9) 0.001(12) 0.003(11)
O1A 0.028(13) 0.13(2) 0.023(14) 0.037(15) 0.000(11) 0.015(11)
C1A 0.065(11) 0.086(11) 0.076(12) 0.004(9) 0.007(9) 0.009(9)
C2A 0.054(10) 0.073(10) 0.071(10) 0.017(9) 0.013(8) 0.009(9)
C3 0.027(5) 0.049(5) 0.042(6) 0.004(4) 0.000(4) -0.005(4)
C4 0.038(5) 0.064(6) 0.030(5) 0.005(4) -0.009(5) 0.002(5)
C5 0.032(6) 0.041(6) 0.023(5) 0.001(4) 0.007(4) 0.010(5)
C6 0.032(6) 0.031(6) 0.044(5) -0.004(4) 0.005(5) 0.004(4)
C7 0.029(5) 0.033(5) 0.051(5) 0.002(4) 0.008(4) -0.001(5)
C8 0.017(4) 0.047(6) 0.034(5) 0.007(4) 0.000(4) 0.000(4)
C9 0.034(5) 0.026(5) 0.027(5) 0.003(4) 0.014(4) 0.008(4)
C10 0.031(5) 0.023(5) 0.029(5) -0.001(4) 0.014(4) 0.002(4)
C11 0.023(5) 0.039(5) 0.040(5) 0.005(4) 0.014(4) 0.010(4)
C12 0.023(4) 0.044(5) 0.033(5) -0.001(4) 0.001(4) 0.001(5)
C13 0.023(5) 0.033(5) 0.042(5) 0.000(4) 0.008(4) 0.002(4)
C14 0.017(5) 0.040(5) 0.020(4) 0.000(4) 0.006(4) 0.001(4)
C15 0.022(5) 0.038(5) 0.017(4) -0.001(4) 0.007(4) -0.007(4)
C16 0.019(4) 0.040(5) 0.028(5) -0.003(4) -0.001(4) -0.001(4)
C17 0.024(5) 0.036(5) 0.025(5) -0.008(4) 0.004(4) -0.007(4)
C18 0.021(5) 0.034(5) 0.025(4) -0.002(3) 0.001(4) 0.001(4)
C19 0.023(5) 0.034(5) 0.026(5) 0.000(4) 0.008(4) 0.001(4)
C20 0.027(6) 0.089(7) 0.085(8) 0.029(6) 0.026(5) 0.024(5)
C21 0.037(8) 0.053(9) 0.047(9) 0.002(7) 0.006(7) -0.005(7)
C22 0.038(7) 0.106(11) 0.047(8) -0.023(7) -0.009(6) 0.004(7)
C23 0.050(8) 0.097(11) 0.069(10) 0.039(9) 0.012(7) 0.021(8)
C24 0.034(9) 0.092(12) 0.061(10) 0.020(8) 0.016(7) 0.013(8)
C25 0.091(11) 0.079(10) 0.071(10) -0.008(8) -0.006(8) 0.024(8)
C20A 0.027(6) 0.089(7) 0.085(8) 0.029(6) 0.026(5) 0.024(5)
C21A 0.022(12) 0.033(11) 0.030(11) 0.003(8) 0.003(8) 0.003(8)
C22A 0.033(15) 0.039(15) 0.066(17) 0.014(14) 0.008(14) 0.016(13)
C23A 0.031(10) 0.051(11) 0.037(11) 0.005(9) 0.020(9) 0.013(9)
C24A 0.006(12) 0.040(13) 0.028(14) -0.004(11) -0.010(11) -0.001(11)
C25A 0.014(15) 0.030(16) 0.042(17) 0.014(13) -0.010(14) 0.002(13)
C26 0.028(5) 0.078(6) 0.034(5) 0.015(4) -0.004(4) -0.002(4)

loop_
_atom_type_symbol
_atom_type_description
_atom_type_scat_dispersion_real
_atom_type_scat_dispersion_imag
_atom_type_scat_source
C C 0.0033 0.0016 'International Tables Vol C Tables 4.2.6.8 and 6.1.1.4'
H H 0.0000 0.0000 'International Tables Vol C Tables 4.2.6.8 and 6.1.1.4'
B B 0.0013 0.0007 'International Tables Vol C Tables 4.2.6.8 and 6.1.1.4'
N N 0.0061 0.0033 'International Tables Vol C Tables 4.2.6.8 and 6.1.1.4'
O O 0.0106 0.0060 'International Tables Vol C Tables 4.2.6.8 and 6.1.1.4'
Cl Cl 0.1484 0.1585 'International Tables Vol C Tables 4.2.6.8 and 6.1.1.4'
V V 0.3005 0.5294 'International Tables Vol C Tables 4.2.6.8 and 6.1.1.4'

loop_
_geom_angle_atom_site_label_1
_geom_angle_atom_site_label_2
_geom_angle_atom_site_label_3
_geom_angle
N3 V1 N2 72.8(2)
N3 V1 N4 75.4(2)
N2 V1 N4 148.0(2)
N3 V1 Cl1 162.03(18)
N2 V1 Cl1 125.04(19)
N4 V1 Cl1 86.88(16)
N3 V1 Cl2 90.19(14)
N2 V1 Cl2 84.99(14)
N4 V1 Cl2 91.36(14)
Cl1 V1 Cl2 93.03(7)
N3 V1 Cl3 87.02(14)
N2 V1 Cl3 89.87(14)
N4 V1 Cl3 92.30(14)
Cl1 V1 Cl3 91.00(7)
Cl2 V1 Cl3 174.70(8)
Cl6 C27 Cl7 112.5(11)
Cl6 C27 H27A 109.1
Cl7 C27 H27A 109.1
Cl6 C27 H27B 109.1
Cl7 C27 H27B 109.1
H27A C27 H27B 107.8
Cl6A C27A Cl7A 113.9(13)
Cl6A C27A H27C 108.8
Cl7A C27A H27C 108.8
Cl6A C27A H27D 108.8
Cl7A C27A H27D 108.8
H27C C27A H27D 107.7
B1 O2 C20 107.4(6)
B1 O3 C21A 107.7(9)
B1 O3 C21 107.4(6)
C21A O3 C21 21.6(10)
C5 N2 C9 118.8(6)
C5 N2 V1 120.3(5)
C9 N2 V1 120.0(5)
C14 N3 C10 119.4(5)
C14 N3 V1 119.3(4)
C10 N3 V1 121.2(4)
C19 N4 C15 117.4(5)
C19 N4 V1 126.7(4)
C15 N4 V1 115.9(4)
O3 B1 O2 111.9(7)
O3 B1 C19 120.9(7)
O2 B1 C19 116.9(7)
C5 N1 C3 110.5(10)
C5 N1 C2 108.6(10)
C3 N1 C2 108.9(10)
C4 O1 C1 110.0(12)
O1 C1 C2 107.7(17)
O1 C1 H1A 110.2
C2 C1 H1A 110.2
O1 C1 H1B 110.2
C2 C1 H1B 110.2
H1A C1 H1B 108.5
N1 C2 C1 112.1(9)
N1 C2 H2A 109.2
C1 C2 H2A 109.2
N1 C2 H2B 109.2
C1 C2 H2B 109.2
H2A C2 H2B 107.9
C5 N1A C3 109.5(11)
C5 N1A C2A 121.5(15)
C3 N1A C2A 106.0(13)
C1A O1A C4 115.6(18)
O1A C1A C2A 114(2)
O1A C1A H1AA 108.7
C2A C1A H1AA 108.7
O1A C1A H1AB 108.7
C2A C1A H1AB 108.7
H1AA C1A H1AB 107.6
N1A C2A C1A 111.6(14)
N1A C2A H2AA 109.3
C1A C2A H2AA 109.3
N1A C2A H2AB 109.3
C1A C2A H2AB 109.3
H2AA C2A H2AB 108.0
N1 C3 N1A 21.6(11)
N1 C3 C4 112.1(7)
N1A C3 C4 112.2(8)
N1 C3 H3A 109.2
N1A C3 H3A 126.0
C4 C3 H3A 109.2
N1 C3 H3B 109.2
N1A C3 H3B 89.6
C4 C3 H3B 109.2
H3A C3 H3B 107.9
O1A C4 O1 22(2)
O1A C4 C3 113(2)
O1 C4 C3 109.8(16)
O1A C4 H4A 88.4
O1 C4 H4A 109.7
C3 C4 H4A 109.7
O1A C4 H4B 125.2
O1 C4 H4B 109.7
C3 C4 H4B 109.7
H4A C4 H4B 108.2
N2 C5 C6 121.9(6)
N2 C5 N1 102.8(9)
C6 C5 N1 135.3(10)
N2 C5 N1A 125.0(11)
C6 C5 N1A 113.1(11)
N1 C5 N1A 22.2(12)
C7 C6 C5 118.1(7)
C7 C6 H6A 120.9
C5 C6 H6A 120.9
C8 C7 C6 120.3(7)
C8 C7 H7A 119.9
C6 C7 H7A 119.9
C9 C8 C7 119.2(6)
C9 C8 H8A 120.4
C7 C8 H8A 120.4
N2 C9 C8 121.7(6)
N2 C9 C10 113.0(6)
C8 C9 C10 125.3(7)
N3 C10 C11 121.4(6)
N3 C10 C9 112.2(6)
C11 C10 C9 126.4(7)
C10 C11 C12 118.5(6)
C10 C11 H11 120.8
C12 C11 H11 120.8
C13 C12 C11 120.5(6)
C13 C12 H12A 119.7
C11 C12 H12A 119.7
C12 C13 C14 118.7(6)
C12 C13 H13A 120.7
C14 C13 H13A 120.7
N3 C14 C13 121.5(6)
N3 C14 C15 114.8(6)
C13 C14 C15 123.8(7)
C16 C15 N4 122.5(6)
C16 C15 C14 123.0(6)
N4 C15 C14 114.5(6)
C17 C16 C15 119.5(6)
C17 C16 H16A 120.2
C15 C16 H16A 120.2
C16 C17 C18 118.1(6)
C16 C17 H17A 120.9
C18 C17 H17A 120.9
C19 C18 C17 121.9(6)
C19 C18 H18A 119.1
C17 C18 H18A 119.1
N4 C19 C18 120.5(6)
N4 C19 B1 125.7(6)
C18 C19 B1 113.8(6)
O2 C20 C23 113.1(7)
O2 C20 C21 104.3(6)
C23 C20 C21 121.3(9)
O2 C20 C22 103.8(7)
C23 C20 C22 104.6(9)
C21 C20 C22 108.3(8)
O3 C21 C20 105.1(7)
O3 C21 C24 109.8(9)
C20 C21 C24 118.9(10)
O3 C21 C25 106.6(8)
C20 C21 C25 107.8(9)
C24 C21 C25 107.9(11)
C20 C22 H22A 109.5
C20 C22 H22B 109.5
H22A C22 H22B 109.5
C20 C22 H22C 109.5
H22A C22 H22C 109.5
H22B C22 H22C 109.5
C20 C23 H23A 109.5
C20 C23 H23B 109.5
H23A C23 H23B 109.5
C20 C23 H23C 109.5
H23A C23 H23C 109.5
H23B C23 H23C 109.5
C21 C24 H24A 109.5
C21 C24 H24B 109.5
H24A C24 H24B 109.5
C21 C24 H24C 109.5
H24A C24 H24C 109.5
H24B C24 H24C 109.5
C21 C25 H25A 109.5
C21 C25 H25B 109.5
H25A C25 H25B 109.5
C21 C25 H25C 109.5
H25A C25 H25C 109.5
H25B C25 H25C 109.5
O3 C21A C24A 111.9(17)
O3 C21A C25A 106.5(16)
C24A C21A C25A 111.0(19)
H22D C22A H22E 109.5
H22D C22A H22F 109.5
H22E C22A H22F 109.5
H23D C23A H23E 109.5
H23D C23A H23F 109.5
H23E C23A H23F 109.5
C21A C24A H24D 109.5
C21A C24A H24E 109.5
H24D C24A H24E 109.5
C21A C24A H24F 109.5
H24D C24A H24F 109.5
H24E C24A H24F 109.5
C21A C25A H25D 109.5
C21A C25A H25E 109.5
H25D C25A H25E 109.5
C21A C25A H25F 109.5
H25D C25A H25F 109.5
H25E C25A H25F 109.5
Cl5 C26 Cl4 111.3(4)
Cl5 C26 H26A 109.4
Cl4 C26 H26A 109.4
Cl5 C26 H26B 109.4
Cl4 C26 H26B 109.4
H26A C26 H26B 108.0

loop_
_geom_bond_atom_site_label_1
_geom_bond_atom_site_label_2
_geom_bond_distance
V1 N3 2.104(5)
V1 N2 2.125(5)
V1 N4 2.158(5)
V1 Cl1 2.292(2)
V1 Cl2 2.340(2)
V1 Cl3 2.362(2)
Cl4 C26 1.769(7)
Cl5 C26 1.747(7)
C27 Cl6 1.748(15)
C27 Cl7 1.787(17)
C27 H27A 0.9700
C27 H27B 0.9700
C27A Cl6A 1.686(17)
C27A Cl7A 1.802(17)
C27A H27C 0.9700
C27A H27D 0.9700
O2 B1 1.395(10)
O2 C20 1.462(8)
O3 B1 1.369(10)
O3 C21A 1.461(16)
O3 C21 1.468(10)
N2 C5 1.350(8)
N2 C9 1.355(8)
N3 C14 1.341(8)
N3 C10 1.356(8)
N4 C19 1.366(8)
N4 C15 1.385(8)
B1 C19 1.590(11)
N1 C5 1.433(13)
N1 C3 1.472(12)
N1 C2 1.474(14)
O1 C4 1.414(12)
O1 C1 1.419(15)
C1 C2 1.491(15)
C1 H1A 0.9700
C1 H1B 0.9700
C2 H2A 0.9700
C2 H2B 0.9700
N1A C5 1.441(15)
N1A C3 1.483(15)
N1A C2A 1.487(16)
O1A C1A 1.409(18)
O1A C4 1.412(15)
C1A C2A 1.542(17)
C1A H1AA 0.9700
C1A H1AB 0.9700
C2A H2AA 0.9700
C2A H2AB 0.9700
C3 C4 1.496(9)
C3 H3A 0.9700
C3 H3B 0.9700
C4 H4A 0.9700
C4 H4B 0.9700
C5 C6 1.377(9)
C6 C7 1.376(9)
C6 H6A 0.9300
C7 C8 1.376(9)
C7 H7A 0.9300
C8 C9 1.359(9)
C8 H8A 0.9300
C9 C10 1.461(9)
C10 C11 1.378(9)
C11 C12 1.385(9)
C11 H11 0.9300
C12 C13 1.361(9)
C12 H12A 0.9300
C13 C14 1.392(9)
C13 H13A 0.9300
C14 C15 1.469(9)
C15 C16 1.381(9)
C16 C17 1.372(9)
C16 H16A 0.9300
C17 C18 1.381(8)
C17 H17A 0.9300
C18 C19 1.381(9)
C18 H18A 0.9300
C20 C23 1.481(12)
C20 C21 1.496(13)
C20 C22 1.632(11)
C21 C24 1.513(13)
C21 C25 1.547(14)
C22 H22A 0.9600
C22 H22B 0.9600
C22 H22C 0.9600
C23 H23A 0.9600
C23 H23B 0.9600
C23 H23C 0.9600
C24 H24A 0.9600
C24 H24B 0.9600
C24 H24C 0.9600
C25 H25A 0.9600
C25 H25B 0.9600
C25 H25C 0.9600
C21A C24A 1.51(2)
C21A C25A 1.53(2)
C22A H22D 0.9600
C22A H22E 0.9600
C22A H22F 0.9600
C23A H23D 0.9600
C23A H23E 0.9600
C23A H23F 0.9600
C24A H24D 0.9600
C24A H24E 0.9600
C24A H24F 0.9600
C25A H25D 0.9600
C25A H25E 0.9600
C25A H25F 0.9600
C26 H26A 0.9700
C26 H26B 0.9700
